data_2008017
loop_
_publ_author_name
'Jacques Barbier'
'Jean-Philippe Echard'

_publ_section_title
;
 A New Refinement of \a-Sr~2~P~2~O~7~
;
_journal_issue 12
_journal_name_full 'Acta Crystallographica Section C'
_journal_page_first IUC9800070
_journal_paper_doi 10.1107/S0108270198099181
_journal_volume 54
_journal_year 1998
_chemical_formula_iupac 'Sr2 P2 O7'
_chemical_formula_moiety 'O7 P2 Sr2'
_chemical_formula_structural 'O7 P2 Sr2'
_chemical_formula_sum 'O7 P2 Sr2'
_chemical_formula_weight 349.18
_chemical_name_common '\a strontium diphosphate'
_chemical_name_systematic '\a distrontium diphosphate'
_space_group_IT_number 62
_symmetry_cell_setting orthorhombic
_symmetry_space_group_name_Hall '-P 2ac 2n'
_symmetry_space_group_name_H-M 'P n m a'
_cell_angle_alpha 90.00
_cell_angle_beta 90.00
_cell_angle_gamma 90.00
_cell_formula_units_Z 4
_cell_length_a 8.9459(2)
_cell_length_b 5.4133(2)
_cell_length_c 13.2114(3)
_cell_measurement_reflns_used 5987
_cell_measurement_temperature 299(2)
_cell_measurement_theta_max 36.26
_cell_measurement_theta_min 2.75
_cell_volume 639.79(3)
_computing_cell_refinement 'SAINT (Siemens, 1996)'
_computing_data_collection 'SMART (Siemens, 1996)'
_computing_data_reduction SAINT
_computing_molecular_graphics 'XP in SHELXL93'
_computing_publication_material SHELXL93
_computing_structure_refinement 'SHELXL93 (Sheldrick, 1993)'
_computing_structure_solution 'SHELXS86 (Sheldrick, 1990)'
_diffrn_ambient_temperature 299(2)
_diffrn_detector_area_resol_mean 819.2
_diffrn_measurement_device 'Siemens SMART 1K CCD area-detector and Siemens P4'
_diffrn_measurement_method 'area detector'
_diffrn_radiation_monochromator graphite
_diffrn_radiation_source 'rotating anode'
_diffrn_radiation_type MoK\a
_diffrn_radiation_wavelength 0.71073
_diffrn_reflns_av_R_equivalents 0.0294
_diffrn_reflns_av_sigmaI/netI 0.0208
_diffrn_reflns_limit_h_max 14
_diffrn_reflns_limit_h_min -12
_diffrn_reflns_limit_k_max 8
_diffrn_reflns_limit_k_min -7
_diffrn_reflns_limit_l_max 21
_diffrn_reflns_limit_l_min -20
_diffrn_reflns_number 10337
_diffrn_reflns_theta_max 36.26
_diffrn_reflns_theta_min 2.75
_diffrn_standards_decay_% 0
_exptl_absorpt_coefficient_mu 17.160
_exptl_absorpt_correction_T_max 0.503
_exptl_absorpt_correction_T_min 0.311
_exptl_absorpt_correction_type multi-scan
_exptl_absorpt_process_details '(Sheldrick, 1996)'
_exptl_crystal_colour colourless
_exptl_crystal_density_diffrn 3.625
_exptl_crystal_density_method 'not measured'
_exptl_crystal_description 'rectangular prism'
_exptl_crystal_F_000 648
_exptl_crystal_size_max 0.32
_exptl_crystal_size_mid 0.06
_exptl_crystal_size_min 0.04
_refine_diff_density_max 0.968
_refine_diff_density_min -0.879
_refine_ls_extinction_coef 0.0544(12)
_refine_ls_extinction_method SHELXL93
_refine_ls_goodness_of_fit_all 1.248
_refine_ls_goodness_of_fit_obs 1.290
_refine_ls_matrix_type full
_refine_ls_number_parameters 62
_refine_ls_number_reflns 1613
_refine_ls_number_restraints 0
_refine_ls_restrained_S_all 1.248
_refine_ls_restrained_S_obs 1.290
_refine_ls_R_factor_all 0.0268
_refine_ls_R_factor_obs 0.0206
_refine_ls_shift/esd_max -0.001
_refine_ls_shift/esd_mean 0.000
_refine_ls_structure_factor_coef Fsqd
_refine_ls_weighting_details 'w = 1/[\s^2^(Fo^2^)+(0.0230P)^2^] where P = (Fo^2^+2Fc^2^)/3'
_refine_ls_weighting_scheme calc
_refine_ls_wR_factor_all 0.0471
_refine_ls_wR_factor_obs 0.0458
_reflns_number_gt 1438
_reflns_number_total 1613
_reflns_threshold_expression I>2\s(I)
_cod_data_source_file qb0066.cif
_cod_data_source_block qb0066
_cod_depositor_comments
;
The following automatic conversions were performed:

'_refine_ls_weighting_scheme' value 'calc w =
1/[\s^2^(Fo^2^)+(0.0230P)^2^] where P = (Fo^2^+2Fc^2^)/3' was changed
to 'calc'. New tag '_refine_ls_weighting_details' was created. The
value of the new tag was set to 'w = 1/[\s^2^(Fo^2^)+(0.0230P)^2^]
where P = (Fo^2^+2Fc^2^)/3'.

Automatic conversion script
Id: cif_fix_values 3143 2015-03-26 13:38:13Z robertas 
;
_cod_database_code 2008017

loop_
_symmetry_equiv_pos_as_xyz
'x, y, z'
'-x+1/2, -y, z+1/2'
'-x, y+1/2, -z'
'x+1/2, -y+1/2, -z+1/2'
'-x, -y, -z'
'x-1/2, y, -z-1/2'
'x, -y-1/2, z'
'-x-1/2, y-1/2, z-1/2'

loop_
_atom_site_aniso_label
_atom_site_aniso_U_11
_atom_site_aniso_U_22
_atom_site_aniso_U_33
_atom_site_aniso_U_12
_atom_site_aniso_U_13
_atom_site_aniso_U_23
Sr1 0.01019(10) 0.01109(10) 0.01014(9) 0.000 -0.00068(6) 0.000
Sr2 0.00930(10) 0.01269(10) 0.00921(9) 0.000 0.00068(6) 0.000
P1 0.0072(2) 0.0111(2) 0.0094(2) 0.000 0.0001(2) 0.000
P2 0.0096(2) 0.0098(2) 0.0078(2) 0.000 0.0006(2) 0.000
O1 0.0099(7) 0.0212(9) 0.0095(6) 0.000 0.0016(5) 0.000
O2 0.0175(6) 0.0108(5) 0.0135(5) 0.0015(4) 0.0013(4) 0.0018(4)
O3 0.0148(5) 0.0117(5) 0.0149(5) 0.0026(4) 0.0000(4) 0.0013(4)
O4 0.0172(8) 0.0229(8) 0.0072(7) 0.000 0.0011(6) 0.000
O5 0.0067(7) 0.0422(10) 0.0184(8) 0.000 -0.0007(6) 0.000

loop_
_atom_site_label
_atom_site_fract_x
_atom_site_fract_y
_atom_site_fract_z
_atom_site_U_iso_or_equiv
_atom_site_thermal_displace_type
_atom_site_calc_flag
_atom_site_refinement_flags
_atom_site_occupancy
_atom_site_disorder_group
_atom_site_type_symbol
Sr1 0.17205(2) 0.2500 0.73964(2) 0.01047(6) Uani d S 1 . Sr
Sr2 0.12579(2) 0.2500 0.413215(14) 0.01040(6) Uani d S 1 . Sr
P1 -0.03265(6) -0.2500 0.81789(4) 0.00921(10) Uani d S 1 . P
P2 -0.27636(6) -0.2500 0.96459(4) 0.00905(10) Uani d S 1 . P
O1 -0.1051(2) -0.2500 0.92982(12) 0.0136(3) Uani d S 1 . O
O2 -0.08389(13) -0.0185(2) 0.76248(8) 0.0139(2) Uani d . 1 . O
O3 -0.35377(13) -0.0195(2) 0.92370(8) 0.0138(2) Uani d . 1 . O
O4 -0.2745(2) -0.2500 1.07935(11) 0.0157(3) Uani d S 1 . O
O5 0.1341(2) -0.2500 0.83395(13) 0.0224(4) Uani d S 1 . O

loop_
_atom_type_symbol
_atom_type_description
_atom_type_scat_dispersion_real
_atom_type_scat_dispersion_imag
_atom_type_scat_source
O O 0.0106 0.0060 'International Tables Vol C Tables 4.2.6.8 and 6.1.1.4'
P P 0.1023 0.0942 'International Tables Vol C Tables 4.2.6.8 and 6.1.1.4'
Sr Sr -1.5307 3.2498 'International Tables Vol C Tables 4.2.6.8 and 6.1.1.4'

loop_
_geom_angle_atom_site_label_1
_geom_angle_atom_site_label_2
_geom_angle_atom_site_label_3
_geom_angle_site_symmetry_1
_geom_angle_site_symmetry_3
_geom_angle
O4 Sr1 O3 5_557 6_657 143.34(3)
O4 Sr1 O3 5_557 4_556 143.34(3)
O3 Sr1 O3 6_657 4_556 67.81(5)
O4 Sr1 O2 5_557 4_556 73.26(4)
O3 Sr1 O2 6_657 4_556 111.95(4)
O3 Sr1 O2 4_556 4_556 75.85(4)
O4 Sr1 O2 5_557 6_657 73.26(4)
O3 Sr1 O2 6_657 6_657 75.85(4)
O3 Sr1 O2 4_556 6_657 111.95(4)
O2 Sr1 O2 4_556 6_657 67.31(5)
O4 Sr1 O2 5_557 . 101.37(4)
O3 Sr1 O2 6_657 . 73.74(4)
O3 Sr1 O2 4_556 . 108.32(4)
O2 Sr1 O2 4_556 . 174.128(9)
O2 Sr1 O2 6_657 . 113.85(4)
O4 Sr1 O2 5_557 7_565 101.37(4)
O3 Sr1 O2 6_657 7_565 108.32(4)
O3 Sr1 O2 4_556 7_565 73.74(4)
O2 Sr1 O2 4_556 7_565 113.85(4)
O2 Sr1 O2 6_657 7_565 174.128(9)
O2 Sr1 O2 . 7_565 64.38(5)
O4 Sr1 O5 5_557 1_565 69.67(3)
O3 Sr1 O5 6_657 1_565 146.75(4)
O3 Sr1 O5 4_556 1_565 80.18(4)
O2 Sr1 O5 4_556 1_565 66.33(4)
O2 Sr1 O5 6_657 1_565 126.79(4)
O2 Sr1 O5 . 1_565 109.86(4)
O2 Sr1 O5 7_565 1_565 51.55(4)
O4 Sr1 O5 5_557 . 69.67(3)
O3 Sr1 O5 6_657 . 80.18(4)
O3 Sr1 O5 4_556 . 146.75(4)
O2 Sr1 O5 4_556 . 126.79(4)
O2 Sr1 O5 6_657 . 66.33(4)
O2 Sr1 O5 . . 51.55(4)
O2 Sr1 O5 7_565 . 109.86(4)
O5 Sr1 O5 1_565 . 128.98(6)
O4 Sr1 P1 5_557 . 84.81(3)
O3 Sr1 P1 6_657 . 76.19(3)
O3 Sr1 P1 4_556 . 129.96(3)
O2 Sr1 P1 4_556 . 152.31(3)
O2 Sr1 P1 6_657 . 90.59(3)
O2 Sr1 P1 . . 25.54(2)
O2 Sr1 P1 7_565 . 86.51(3)
O5 Sr1 P1 1_565 . 121.79(3)
O5 Sr1 P1 . . 26.03(3)
O4 Sr1 P1 5_557 1_565 84.81(3)
O3 Sr1 P1 6_657 1_565 129.96(3)
O3 Sr1 P1 4_556 1_565 76.19(3)
O2 Sr1 P1 4_556 1_565 90.59(3)
O2 Sr1 P1 6_657 1_565 152.31(3)
O2 Sr1 P1 . 1_565 86.51(3)
O2 Sr1 P1 7_565 1_565 25.54(2)
O5 Sr1 P1 1_565 1_565 26.03(3)
O5 Sr1 P1 . 1_565 121.79(3)
P1 Sr1 P1 . 1_565 104.31(2)
O4 Sr1 Sr2 5_557 2_565 45.547(13)
O3 Sr1 Sr2 6_657 2_565 153.45(3)
O3 Sr1 Sr2 4_556 2_565 97.83(3)
O2 Sr1 Sr2 4_556 2_565 41.53(2)
O2 Sr1 Sr2 6_657 2_565 90.27(3)
O2 Sr1 Sr2 . 2_565 132.80(2)
O2 Sr1 Sr2 7_565 2_565 87.44(2)
O5 Sr1 Sr2 1_565 2_565 36.75(3)
O5 Sr1 Sr2 . 2_565 115.19(3)
P1 Sr1 Sr2 . 2_565 127.279(11)
P1 Sr1 Sr2 1_565 2_565 62.106(9)
O5 Sr2 O3 2_554 4_556 107.39(4)
O5 Sr2 O3 2_554 6_657 107.39(4)
O3 Sr2 O3 4_556 6_657 68.01(5)
O5 Sr2 O2 2_554 5_556 75.21(5)
O3 Sr2 O2 4_556 5_556 172.99(3)
O3 Sr2 O2 6_657 5_556 117.81(4)
O5 Sr2 O2 2_554 3_556 75.21(5)
O3 Sr2 O2 4_556 3_556 117.81(4)
O3 Sr2 O2 6_657 3_556 172.99(4)
O2 Sr2 O2 5_556 3_556 56.11(5)
O5 Sr2 O3 2_554 2_454 145.18(3)
O3 Sr2 O3 4_556 2_454 105.99(2)
O3 Sr2 O3 6_657 2_454 76.45(4)
O2 Sr2 O3 5_556 2_454 72.83(3)
O2 Sr2 O3 3_556 2_454 97.67(3)
O5 Sr2 O3 2_554 8_565 145.18(3)
O3 Sr2 O3 4_556 8_565 76.45(4)
O3 Sr2 O3 6_657 8_565 105.99(2)
O2 Sr2 O3 5_556 8_565 97.67(3)
O2 Sr2 O3 3_556 8_565 72.83(3)
O3 Sr2 O3 2_454 8_565 54.23(5)
O5 Sr2 O4 2_554 6_667 74.57(4)
O3 Sr2 O4 4_556 6_667 54.46(4)
O3 Sr2 O4 6_657 6_667 118.71(4)
O2 Sr2 O4 5_556 6_667 121.36(4)
O2 Sr2 O4 3_556 6_667 68.14(4)
O3 Sr2 O4 2_454 6_667 135.14(4)
O3 Sr2 O4 8_565 6_667 81.00(4)
O5 Sr2 O4 2_554 6_657 74.57(4)
O3 Sr2 O4 4_556 6_657 118.71(4)
O3 Sr2 O4 6_657 6_657 54.46(4)
O2 Sr2 O4 5_556 6_657 68.14(4)
O2 Sr2 O4 3_556 6_657 121.36(4)
O3 Sr2 O4 2_454 6_657 81.00(4)
O3 Sr2 O4 8_565 6_657 135.14(4)
O4 Sr2 O4 6_667 6_657 143.32(7)
O5 Sr2 P1 2_554 5_556 79.28(4)
O3 Sr2 P1 4_556 5_556 144.62(3)
O3 Sr2 P1 6_657 5_556 144.62(3)
O2 Sr2 P1 5_556 5_556 28.65(2)
O2 Sr2 P1 3_556 5_556 28.65(2)
O3 Sr2 P1 2_454 5_556 79.33(2)
O3 Sr2 P1 8_565 5_556 79.33(2)
O4 Sr2 P1 6_667 5_556 96.64(3)
O4 Sr2 P1 6_657 5_556 96.64(3)
O5 Sr2 P2 2_554 2_454 166.26(4)
O3 Sr2 P2 4_556 2_454 83.87(3)
O3 Sr2 P2 6_657 2_454 83.87(3)
O2 Sr2 P2 5_556 2_454 92.72(3)
O2 Sr2 P2 3_556 2_454 92.72(3)
O3 Sr2 P2 2_454 2_454 28.46(3)
O3 Sr2 P2 8_565 2_454 28.46(3)
O4 Sr2 P2 6_667 2_454 107.36(4)
O4 Sr2 P2 6_657 2_454 107.36(4)
P1 Sr2 P2 5_556 2_454 86.986(14)
O5 Sr2 P2 2_554 6_667 88.61(3)
O3 Sr2 P2 4_556 6_667 27.22(3)
O3 Sr2 P2 6_657 6_667 92.08(3)
O2 Sr2 P2 5_556 6_667 148.96(3)
O2 Sr2 P2 3_556 6_667 94.50(3)
O3 Sr2 P2 2_454 6_667 126.16(3)
O3 Sr2 P2 8_565 6_667 80.54(3)
O4 Sr2 P2 6_667 6_667 27.60(3)
O4 Sr2 P2 6_657 6_667 133.22(3)
P1 Sr2 P2 5_556 6_667 123.135(8)
P2 Sr2 P2 2_454 6_667 99.022(11)
O5 P1 O2 . 7 111.47(6)
O5 P1 O2 . . 111.47(6)
O2 P1 O2 7 . 110.83(9)
O5 P1 O1 . . 105.58(9)
O2 P1 O1 7 . 108.64(6)
O2 P1 O1 . . 108.64(6)
O5 P1 Sr2 . 5_556 113.36(7)
O2 P1 Sr2 7 5_556 57.08(5)
O2 P1 Sr2 . 5_556 57.08(5)
O1 P1 Sr2 . 5_556 141.06(7)
O5 P1 Sr1 . . 60.89(3)
O2 P1 Sr1 7 . 131.76(5)
O2 P1 Sr1 . . 50.63(5)
O1 P1 Sr1 . . 119.39(3)
Sr2 P1 Sr1 5_556 . 81.353(11)
O5 P1 Sr1 . 1_545 60.89(3)
O2 P1 Sr1 7 1_545 50.63(5)
O2 P1 Sr1 . 1_545 131.76(5)
O1 P1 Sr1 . 1_545 119.39(3)
Sr2 P1 Sr1 5_556 1_545 81.353(11)
Sr1 P1 Sr1 . 1_545 104.31(2)
O4 P2 O3 . 7 111.03(6)
O4 P2 O3 . . 111.03(6)
O3 P2 O3 7 . 109.73(10)
O4 P2 O1 . . 106.07(10)
O3 P2 O1 7 . 109.45(6)
O3 P2 O1 . . 109.45(6)
O4 P2 Sr2 . 2_455 102.87(7)
O3 P2 Sr2 7 2_455 58.77(5)
O3 P2 Sr2 . 2_455 58.77(5)
O1 P2 Sr2 . 2_455 151.06(6)
O4 P2 Sr2 . 6_557 60.62(2)
O3 P2 Sr2 7 6_557 136.89(5)
O3 P2 Sr2 . 6_557 51.43(4)
O1 P2 Sr2 . 6_557 113.46(3)
Sr2 P2 Sr2 2_455 6_557 80.979(11)
O4 P2 Sr2 . 6_547 60.62(2)
O3 P2 Sr2 7 6_547 51.43(4)
O3 P2 Sr2 . 6_547 136.89(5)
O1 P2 Sr2 . 6_547 113.46(3)
Sr2 P2 Sr2 2_455 6_547 80.978(11)
Sr2 P2 Sr2 6_557 6_547 111.69(2)
P2 O1 P1 . . 130.37(11)
P1 O2 Sr1 . 6_557 135.41(7)
P1 O2 Sr2 . 5_556 94.26(5)
Sr1 O2 Sr2 6_557 5_556 97.72(4)
P1 O2 Sr1 . . 103.83(6)
Sr1 O2 Sr1 6_557 . 113.70(4)
Sr2 O2 Sr1 5_556 . 105.80(4)
P2 O3 Sr2 . 6_557 101.35(5)
P2 O3 Sr1 . 6_557 135.09(6)
Sr2 O3 Sr1 6_557 6_557 112.08(5)
P2 O3 Sr2 . 2_455 92.78(6)
Sr2 O3 Sr2 6_557 2_455 103.55(4)
Sr1 O3 Sr2 6_557 2_455 106.92(4)
P2 O4 Sr1 . 5_557 159.65(11)
P2 O4 Sr2 . 6_547 91.78(4)
Sr1 O4 Sr2 5_557 6_547 94.58(3)
P2 O4 Sr2 . 6_557 91.78(4)
Sr1 O4 Sr2 5_557 6_557 94.58(3)
Sr2 O4 Sr2 6_547 6_557 143.32(7)
P1 O5 Sr2 . 2 162.11(11)
P1 O5 Sr1 . 1_545 93.08(4)
Sr2 O5 Sr1 2 1_545 94.60(4)
P1 O5 Sr1 . . 93.08(4)
Sr2 O5 Sr1 2 . 94.60(4)
Sr1 O5 Sr1 1_545 . 128.98(6)

loop_
_geom_bond_atom_site_label_1
_geom_bond_atom_site_label_2
_geom_bond_site_symmetry_2
_geom_bond_distance
_geom_bond_publ_flag
Sr1 O4 5_557 2.561(2) ?
Sr1 O3 6_657 2.6149(11) ?
Sr1 O3 4_556 2.6149(11) ?
Sr1 O2 4_556 2.6232(12) ?
Sr1 O2 6_657 2.6232(12) ?
Sr1 O2 . 2.7289(12) ?
Sr1 O2 7_565 2.7289(12) ?
Sr1 O5 1_565 2.9990(8) ?
Sr1 O5 . 2.9990(8) ?
Sr1 P1 . 3.4276(4) ?
Sr1 P1 1_565 3.4276(4) ?
Sr1 Sr2 2_565 3.9819(2) ?
Sr2 O5 2_554 2.390(2) ?
Sr2 O3 4_556 2.6083(11) ?
Sr2 O3 6_657 2.6083(11) ?
Sr2 O2 5_556 2.6642(11) ?
Sr2 O2 3_556 2.6642(11) ?
Sr2 O3 2_454 2.7383(12) ?
Sr2 O3 8_565 2.7383(12) ?
Sr2 O4 6_667 2.8515(6) ?
Sr2 O4 6_657 2.8515(6) ?
Sr2 P1 5_556 3.1649(6) ?
Sr2 P2 2_454 3.1988(6) ?
Sr2 P2 6_667 3.2709(3) ?
P1 O5 . 1.506(2) ?
P1 O2 7 1.5219(11) ?
P1 O2 . 1.5219(11) ?
P1 O1 . 1.615(2) ?
P1 Sr2 5_556 3.1649(6) ?
P1 Sr1 1_545 3.4276(4) ?
P2 O4 . 1.516(2) ?
P2 O3 7 1.5260(12) ?
P2 O3 . 1.5260(12) ?
P2 O1 . 1.599(2) ?
P2 Sr2 2_455 3.1988(6) ?
P2 Sr2 6_557 3.2709(3) ?
P2 Sr2 6_547 3.2709(3) ?
O2 Sr1 6_557 2.6232(12) ?
O2 Sr2 5_556 2.6642(11) ?
O3 Sr2 6_557 2.6083(11) ?
O3 Sr1 6_557 2.6149(11) ?
O3 Sr2 2_455 2.7383(12) ?
O4 Sr1 5_557 2.561(2) ?
O4 Sr2 6_547 2.8515(6) ?
O4 Sr2 6_557 2.8515(6) ?
O5 Sr2 2 2.390(2) ?
O5 Sr1 1_545 2.9990(8) ?
